data_4329050
loop_
_publ_author_name
'Qiuxia Han'
'Lejie Zhang'
'Cheng He'
'Jiangyang Niu'
'Chunying Duan'

_publ_section_title
;
 Metal-Organic Frameworks with Phosphotungstate Incorporated for
 Hydrolytic Cleavage of a DNA-Model Phosphodiester
;
_journal_name_full 'Inorganic Chemistry'
_journal_page_first 5118
_journal_page_last 5127
_journal_paper_doi 10.1021/ic202685e
_journal_volume 51
_journal_year 2012
_chemical_formula_sum 'C120 H128 Cl3 Eu4 N24 O160 P3 W36'
_chemical_formula_weight 11891.80
_chemical_name_systematic
; 
 ? 
;
_space_group_IT_number 2
_symmetry_cell_setting triclinic
_symmetry_space_group_name_Hall '-P 1'
_symmetry_space_group_name_H-M 'P -1'
_atom_sites_solution_hydrogens geom
_atom_sites_solution_primary direct
_atom_sites_solution_secondary difmap
_audit_creation_method SHELXL-97
_cell_angle_alpha 65.069(8)
_cell_angle_beta 65.798(7)
_cell_angle_gamma 64.594(8)
_cell_formula_units_Z 1
_cell_length_a 18.850(13)
_cell_length_b 20.116(14)
_cell_length_c 20.773(14)
_cell_measurement_reflns_used 3100
_cell_measurement_temperature 293(2)
_cell_measurement_theta_max 22.844
_cell_measurement_theta_min 2.199
_cell_volume 6195(7)
_computing_cell_refinement 'Bruker SMART'
_computing_data_collection 'Bruker SMART'
_computing_data_reduction 'Bruker SAINT'
_computing_molecular_graphics 'Bruker SHELXTL'
_computing_publication_material 'Bruker SHELXTL'
_computing_structure_refinement 'SHELXL-97 (Sheldrick, 1997)'
_computing_structure_solution 'SHELXS-97 (Sheldrick, 1990)'
_diffrn_ambient_temperature 293(2)
_diffrn_measured_fraction_theta_full 0.970
_diffrn_measured_fraction_theta_max 0.970
_diffrn_measurement_device_type 'CCD area detector'
_diffrn_measurement_method 'phi and omega scans'
_diffrn_radiation_monochromator graphite
_diffrn_radiation_source 'fine-focus sealed tube'
_diffrn_radiation_type MoK\a
_diffrn_radiation_wavelength 0.71073
_diffrn_reflns_av_R_equivalents 0.0488
_diffrn_reflns_av_sigmaI/netI 0.1307
_diffrn_reflns_limit_h_max 21
_diffrn_reflns_limit_h_min -22
_diffrn_reflns_limit_k_max 11
_diffrn_reflns_limit_k_min -23
_diffrn_reflns_limit_l_max 24
_diffrn_reflns_limit_l_min -24
_diffrn_reflns_number 29891
_diffrn_reflns_theta_full 25.00
_diffrn_reflns_theta_max 25.00
_diffrn_reflns_theta_min 1.90
_exptl_absorpt_coefficient_mu 17.783
_exptl_absorpt_correction_T_max 0.1897
_exptl_absorpt_correction_T_min 0.0905
_exptl_absorpt_correction_type multi-scan
_exptl_absorpt_process_details SADABS
_exptl_crystal_colour colorless
_exptl_crystal_density_diffrn 3.188
_exptl_crystal_description block
_exptl_crystal_F_000 5306
_exptl_crystal_size_max 0.26
_exptl_crystal_size_mid 0.19
_exptl_crystal_size_min 0.14
_refine_diff_density_max 2.356
_refine_diff_density_min -1.885
_refine_diff_density_rms 0.331
_refine_ls_extinction_method none
_refine_ls_goodness_of_fit_ref 1.015
_refine_ls_hydrogen_treatment mixed
_refine_ls_matrix_type full
_refine_ls_number_parameters 1545
_refine_ls_number_reflns 21176
_refine_ls_number_restraints 284
_refine_ls_restrained_S_all 1.017
_refine_ls_R_factor_all 0.1500
_refine_ls_R_factor_gt 0.0697
_refine_ls_shift/su_max 0.001
_refine_ls_shift/su_mean 0.000
_refine_ls_structure_factor_coef Fsqd
_refine_ls_weighting_details 'calc w=1/[\s^2^(Fo^2^)+(0.0493P)^2^+0.0000P] where P=(Fo^2^+2Fc^2^)/3'
_refine_ls_weighting_scheme calc
_refine_ls_wR_factor_gt 0.1307
_refine_ls_wR_factor_ref 0.1531
_reflns_number_gt 10958
_reflns_number_total 21176
_reflns_threshold_expression >2sigma(I)
_cod_data_source_file ic202685e_si_001.cif
_cod_data_source_block njy1
_cod_database_code 4329050

loop_
_symmetry_equiv_pos_as_xyz
'x, y, z'
'-x, -y, -z'

loop_
_atom_site_label
_atom_site_type_symbol
_atom_site_fract_x
_atom_site_fract_y
_atom_site_fract_z
_atom_site_U_iso_or_equiv
_atom_site_adp_type
_atom_site_occupancy
_atom_site_symmetry_multiplicity
_atom_site_calc_flag
_atom_site_refinement_flags
_atom_site_disorder_group
W1 W -0.01888(8) 0.10214(8) 0.81889(6) 0.0672(4) Uani 1 1 d U .
W2 W -0.10995(7) 0.19825(7) 0.95553(6) 0.0539(3) Uani 1 1 d . .
W3 W -0.21418(7) 0.06160(7) 1.07376(6) 0.0545(3) Uani 1 1 d U .
W4 W -0.10458(8) -0.13480(7) 1.11496(6) 0.0552(3) Uani 1 1 d U .
W5 W -0.12621(8) -0.03122(8) 0.93539(8) 0.0731(4) Uani 1 1 d U .
W6 W 0.08836(7) -0.09689(7) 0.86416(7) 0.0617(4) Uani 1 1 d U .
W7 W 0.25859(7) 0.39956(7) 0.28762(6) 0.0516(3) Uani 1 1 d . .
W8 W 0.28972(7) 0.39420(7) 0.11902(5) 0.0507(3) Uani 1 1 d . .
W9 W 0.10240(7) 0.41622(7) 0.23743(6) 0.0513(3) Uani 1 1 d . .
W10 W 0.23717(7) 0.07892(7) 0.24483(6) 0.0507(3) Uani 1 1 d . .
W11 W 0.09138(6) 0.24817(8) 0.21479(6) 0.0507(3) Uani 1 1 d . .
W12 W 0.27853(7) 0.22657(7) 0.09615(5) 0.0467(3) Uani 1 1 d . .
W13 W 0.45084(6) 0.20815(7) 0.15141(5) 0.0463(3) Uani 1 1 d . .
W14 W 0.41911(6) 0.21143(7) 0.32058(5) 0.0434(3) Uani 1 1 d . .
W15 W 0.41009(6) 0.05996(7) 0.29893(6) 0.0463(3) Uani 1 1 d . .
W16 W 0.21136(6) 0.23757(7) 0.45096(5) 0.0426(3) Uani 1 1 d . .
W17 W 0.20402(6) 0.08371(7) 0.43151(5) 0.0456(3) Uani 1 1 d . .
W18 W 0.05626(6) 0.25308(7) 0.40131(5) 0.0460(3) Uani 1 1 d . .
Eu1 Eu -0.24763(7) -0.27707(8) 1.24505(6) 0.0356(3) Uani 1 1 d . .
Eu2 Eu -0.43582(9) 0.41088(9) 1.31946(8) 0.0603(4) Uani 1 1 d . .
P1 P 0.0000 0.0000 1.0000 0.041(2) Uani 1 2 d S .
P2 P 0.2511(3) 0.2349(4) 0.2711(3) 0.0302(14) Uani 1 1 d . .
O1 O -0.0269(12) 0.1511(12) 0.7336(9) 0.082(7) Uani 1 1 d . .
O2 O 0.0664(11) 0.1321(16) 0.8161(10) 0.104(9) Uani 1 1 d . .
O3 O -0.0940(11) 0.1767(15) 0.8714(11) 0.101(8) Uani 1 1 d . .
O4 O 0.0571(11) 0.0059(12) 0.8036(10) 0.095(5) Uani 1 1 d U .
O5 O -0.1040(12) 0.0565(13) 0.8584(11) 0.099(5) Uani 1 1 d U .
O6 O -0.1597(13) 0.2907(12) 0.9336(13) 0.105(8) Uani 1 1 d . .
O7 O 0.0005(11) 0.2008(15) 0.9153(11) 0.104(9) Uani 1 1 d . .
O8 O -0.1962(12) 0.1557(11) 1.0037(10) 0.074(6) Uani 1 1 d . .
O9 O -0.1046(10) 0.1821(10) 1.0516(9) 0.056(5) Uani 1 1 d . .
O10 O -0.3134(11) 0.0942(12) 1.1129(10) 0.089(8) Uani 1 1 d . .
O11 O -0.1899(11) -0.0445(11) 1.1290(9) 0.068(4) Uani 1 1 d U .
O12 O -0.2085(12) 0.0331(12) 0.9989(10) 0.088(5) Uani 1 1 d U .
O13 O -0.1803(12) 0.0789(11) 1.1379(9) 0.074(6) Uani 1 1 d . .
O14 O -0.1536(11) -0.2011(11) 1.1711(9) 0.067(6) Uani 1 1 d . .
O15 O -0.1244(12) -0.1149(11) 1.0244(10) 0.075(4) Uani 1 1 d U .
O16 O -0.1838(12) -0.0501(12) 0.9060(9) 0.078(6) Uani 1 1 d . .
O17 O -0.0236(12) -0.0935(12) 0.8923(11) 0.097(5) Uani 1 1 d U .
O18 O 0.1288(12) -0.1441(11) 0.8029(9) 0.079(7) Uani 1 1 d . .
O19 O 0.0061(17) 0.0122(17) 1.0758(15) 0.036(8) Uani 0.50 1 d PU 1
O19' O 0.0888(17) 0.0124(18) 0.9729(15) 0.039(8) Uani 0.50 1 d PU 2
O20 O -0.0738(18) 0.0642(18) 1.0249(15) 0.041(8) Uani 0.50 1 d PU 1
O20' O -0.0105(17) 0.0874(18) 0.9416(15) 0.036(8) Uani 0.50 1 d PU 2
O21 O 0.2719(12) 0.4604(11) 0.3142(10) 0.077(6) Uani 1 1 d . .
O22 O 0.2980(9) 0.4361(9) 0.1801(8) 0.045(4) Uani 1 1 d . .
O23 O 0.1486(10) 0.4514(10) 0.2776(9) 0.056(5) Uani 1 1 d . .
O24 O 0.2119(9) 0.3355(10) 0.3820(8) 0.045(5) Uani 1 1 d . .
O25 O 0.3581(9) 0.3159(10) 0.2901(8) 0.048(5) Uani 1 1 d . .
O26 O 0.3256(10) 0.4543(12) 0.0344(9) 0.068(6) Uani 1 1 d . .
O27 O 0.3885(9) 0.3123(9) 0.1332(8) 0.048(4) Uani 1 1 d . .
O28 O 0.2672(9) 0.3270(9) 0.0931(8) 0.041(4) Uani 1 1 d U .
O29 O 0.1767(11) 0.4476(10) 0.1416(8) 0.057(5) Uani 1 1 d . .
O30 O 0.0142(10) 0.4897(10) 0.2297(9) 0.070(6) Uani 1 1 d . .
O31 O 0.0674(9) 0.3527(10) 0.3322(8) 0.053(5) Uani 1 1 d . .
O32 O 0.0909(8) 0.3482(10) 0.2036(8) 0.049(5) Uani 1 1 d . .
O33 O 0.2428(11) -0.0090(10) 0.2502(9) 0.063(5) Uani 1 1 d . .
O34 O 0.1974(9) 0.0756(8) 0.3462(7) 0.035(4) Uani 1 1 d . .
O35 O 0.2783(10) 0.1238(9) 0.1375(8) 0.053(5) Uani 1 1 d . .
O36 O 0.3433(10) 0.0570(9) 0.2529(8) 0.051(5) Uani 1 1 d . .
O37 O 0.1298(11) 0.1414(12) 0.2339(8) 0.071(6) Uani 1 1 d . .
O38 O -0.0018(10) 0.2709(13) 0.2018(9) 0.080(7) Uani 1 1 d . .
O39 O 0.1640(10) 0.2540(10) 0.1151(8) 0.054(5) Uani 1 1 d . .
O40 O 0.0602(9) 0.2329(10) 0.3184(8) 0.046(4) Uani 1 1 d . .
O41 O 0.3081(11) 0.2333(10) 0.0037(9) 0.066(5) Uani 1 1 d . .
O42 O 0.3813(9) 0.1981(9) 0.1140(7) 0.044(4) Uani 1 1 d . .
O43 O 0.5329(10) 0.2118(12) 0.0781(8) 0.070(6) Uani 1 1 d . .
O44 O 0.4782(8) 0.1016(9) 0.2020(8) 0.046(5) Uani 1 1 d . .
O45 O 0.4809(9) 0.2168(11) 0.3572(8) 0.058(5) Uani 1 1 d . .
O46 O 0.4522(8) 0.1026(10) 0.3372(7) 0.045(4) Uani 1 1 d . .
O47 O 0.3258(8) 0.2053(10) 0.4025(7) 0.042(5) Uani 1 1 d . .
O48 O 0.4723(9) -0.0339(10) 0.3194(8) 0.055(5) Uani 1 1 d . .
O49 O 0.3189(8) 0.0604(9) 0.3863(7) 0.039(4) Uani 1 1 d . .
O50 O 0.2103(9) 0.2514(11) 0.5264(8) 0.059(5) Uani 1 1 d . .
O51 O 0.2161(8) 0.1324(9) 0.4875(8) 0.040(4) Uani 1 1 d . .
O52 O 0.0962(8) 0.2675(10) 0.4659(8) 0.051(5) Uani 1 1 d . .
O53 O 0.1980(11) -0.0017(10) 0.4951(9) 0.063(5) Uani 1 1 d . .
O54 O 0.0893(9) 0.1468(10) 0.4493(8) 0.051(5) Uani 1 1 d . .
O55 O -0.0430(10) 0.2776(11) 0.4458(8) 0.064(6) Uani 1 1 d . .
O56 O 0.4831(9) 0.2208(10) 0.2193(8) 0.051(5) Uani 1 1 d . .
O57 O 0.2336(8) 0.3282(8) 0.2387(7) 0.033(4) Uani 1 1 d U .
O58 O 0.2221(9) 0.2076(9) 0.2247(7) 0.040(4) Uani 1 1 d . .
O59 O 0.3458(7) 0.1961(8) 0.2626(6) 0.029(4) Uani 1 1 d . .
O71 O 1.2650(12) 0.4511(11) -0.1824(10) 0.072(6) Uani 1 1 d . .
O72 O 0.5382(14) -0.2357(16) 0.4617(10) 0.099(8) Uani 1 1 d . .
O78 O -0.3413(12) 0.2868(11) 1.3417(10) 0.068(6) Uani 1 1 d . .
O73 O -0.2124(16) 0.4957(15) 0.4241(13) 0.113(9) Uani 1 1 d . .
O60 O 0.1987(9) 0.2117(9) 0.3575(7) 0.038(4) Uani 1 1 d . .
O61 O -0.3316(11) -0.1589(10) 1.2014(9) 0.062(6) Uani 1 1 d . .
O62 O -0.5039(10) 0.2165(12) 0.7753(10) 0.079(6) Uani 1 1 d . .
O63 O -0.1254(9) -0.3528(10) 1.2781(9) 0.048(5) Uani 1 1 d . .
O64 O 0.310(2) -0.341(2) 1.4002(19) 0.200(14) Uiso 1 1 d . .
O65 O 0.1867(9) 0.3020(11) 0.8713(8) 0.049(5) Uani 1 1 d . .
O66 O -0.3628(10) 0.4049(12) 1.2013(9) 0.076(7) Uani 1 1 d . .
O67 O -0.2577(10) -0.2101(10) 1.3209(9) 0.052(5) Uani 1 1 d . .
O69 O -0.5223(13) 0.4108(16) 1.2665(11) 0.119(10) Uani 1 1 d . .
C1 C -0.3222(16) -0.1212(17) 1.0747(16) 0.066(9) Uani 1 1 d . .
H1A H -0.2870 -0.1699 1.0715 0.079 Uiso 1 1 calc R .
C2 C -0.3427(17) -0.0685(19) 1.0147(14) 0.065(9) Uani 1 1 d . .
H2A H -0.3181 -0.0806 0.9703 0.078 Uiso 1 1 calc R .
C3 C -0.3980(17) 0.0023(17) 1.0149(14) 0.053(7) Uani 1 1 d U .
C4 C -0.420(2) 0.024(2) 1.0782(18) 0.100(11) Uani 1 1 d U .
H4A H -0.4427 0.0752 1.0786 0.120 Uiso 1 1 calc R .
C5 C -0.405(2) -0.040(2) 1.142(2) 0.111(13) Uani 1 1 d U .
H5A H -0.4369 -0.0327 1.1881 0.133 Uiso 1 1 calc R .
C6 C -0.4269(17) 0.0624(15) 0.9532(13) 0.051(7) Uani 1 1 d . .
C7 C -0.401(2) 0.053(2) 0.8825(17) 0.098(8) Uani 1 1 d U .
H7A H -0.3620 0.0073 0.8760 0.118 Uiso 1 1 calc R .
C8 C -0.428(2) 0.104(2) 0.8233(17) 0.096(7) Uani 1 1 d U .
H8A H -0.4089 0.0948 0.7781 0.116 Uiso 1 1 calc R .
C9 C -0.5111(18) 0.1859(19) 0.8922(17) 0.075(9) Uani 1 1 d . .
H9A H -0.5479 0.2345 0.8935 0.090 Uiso 1 1 calc R .
C10 C -0.4873(15) 0.1319(16) 0.9551(14) 0.047(7) Uani 1 1 d U .
H10A H -0.5133 0.1433 0.9998 0.057 Uiso 1 1 calc R .
C11 C 0.0052(15) -0.3526(17) 1.2438(14) 0.068(9) Uani 1 1 d . .
H11A H 0.0149 -0.3626 1.2006 0.082 Uiso 1 1 calc R .
C12 C 0.0669(17) -0.3467(17) 1.2594(16) 0.066(9) Uani 1 1 d . .
H12A H 0.1191 -0.3538 1.2266 0.080 Uiso 1 1 calc R .
C13 C 0.051(2) -0.3297(14) 1.3265(14) 0.059(8) Uani 1 1 d . .
C14 C -0.0256(13) -0.3196(14) 1.3704(12) 0.042(7) Uani 1 1 d . .
H14A H -0.0393 -0.3083 1.4139 0.050 Uiso 1 1 calc R .
C15 C -0.0855(15) -0.3258(14) 1.3520(13) 0.045(7) Uani 1 1 d U .
H15A H -0.1386 -0.3169 1.3831 0.054 Uiso 1 1 calc R .
C16 C 0.120(2) -0.3313(16) 1.3421(17) 0.086(8) Uani 1 1 d DU .
C17 C 0.1116(19) -0.3069(17) 1.3972(14) 0.095(13) Uani 1 1 d DU .
H17A H 0.0576 -0.2855 1.4218 0.114 Uiso 1 1 calc R .
C18 C 0.163(2) -0.3083(19) 1.420(2) 0.141(16) Uiso 1 1 d D .
H18A H 0.1491 -0.2911 1.4600 0.169 Uiso 1 1 calc R .
C19 C 0.264(2) -0.3668(19) 1.3231(19) 0.131(11) Uiso 1 1 d DU .
H19A H 0.3180 -0.3879 1.2976 0.157 Uiso 1 1 calc R .
C20 C 0.196(2) -0.3597(18) 1.3086(18) 0.109(9) Uiso 1 1 d DU .
H20A H 0.2055 -0.3774 1.2702 0.131 Uiso 1 1 calc R .
C21 C -0.2727(17) 0.4096(16) 1.0836(15) 0.063(8) Uani 1 1 d U .
H21A H -0.3178 0.4400 1.0653 0.075 Uiso 1 1 calc R .
C22 C -0.1997(17) 0.3931(17) 1.0350(14) 0.065(9) Uani 1 1 d . .
H22A H -0.1952 0.4087 0.9849 0.078 Uiso 1 1 calc R .
C23 C -0.1281(15) 0.3509(14) 1.0611(12) 0.046(7) Uani 1 1 d . .
C24 C -0.1457(15) 0.3234(15) 1.1378(12) 0.046(7) Uani 1 1 d . .
H24A H -0.1028 0.2905 1.1586 0.055 Uiso 1 1 calc R .
C25 C -0.2237(14) 0.3423(18) 1.1850(14) 0.067(10) Uani 1 1 d . .
H25A H -0.2318 0.3245 1.2360 0.080 Uiso 1 1 calc R .
C26 C -0.0480(13) 0.3338(13) 1.0109(11) 0.030(5) Uani 1 1 d U .
C27 C 0.0197(13) 0.2789(13) 1.0318(11) 0.035(6) Uani 1 1 d . .
H27A H 0.0111 0.2478 1.0807 0.042 Uiso 1 1 calc R .
C28 C 0.1004(13) 0.2651(13) 0.9871(11) 0.033(6) Uani 1 1 d U .
H28A H 0.1441 0.2274 1.0046 0.040 Uiso 1 1 calc R .
C29 C 0.0464(15) 0.3703(16) 0.8900(13) 0.052(8) Uani 1 1 d . .
H29A H 0.0549 0.4029 0.8417 0.063 Uiso 1 1 calc R .
C30 C -0.0276(17) 0.3778(16) 0.9382(12) 0.052(7) Uani 1 1 d U .
H30A H -0.0706 0.4173 0.9208 0.062 Uiso 1 1 calc R .
C31 C -0.2819(17) 0.1584(16) 1.3697(15) 0.062(8) Uani 1 1 d D .
H31A H -0.2627 0.1609 1.4030 0.074 Uiso 1 1 calc R .
C32 C -0.2644(15) 0.0864(17) 1.3610(13) 0.067(10) Uani 1 1 d D .
H32A H -0.2351 0.0424 1.3905 0.080 Uiso 1 1 calc R .
C33 C -0.2891(12) 0.0774(13) 1.3098(11) 0.045(7) Uani 1 1 d DU .
C34 C -0.3314(13) 0.1489(12) 1.2668(12) 0.046(7) Uani 1 1 d D .
H34A H -0.3486 0.1487 1.2308 0.055 Uiso 1 1 calc R .
C35 C -0.3486(16) 0.2210(15) 1.2764(14) 0.067(9) Uani 1 1 d D .
H35A H -0.3751 0.2665 1.2460 0.081 Uiso 1 1 calc R .
C36 C -0.2783(12) 0.0037(13) 1.3067(9) 0.035(6) Uani 1 1 d DU .
C37 C -0.2085(14) -0.0572(12) 1.3195(10) 0.056(8) Uani 1 1 d D .
H37A H -0.1666 -0.0518 1.3277 0.068 Uiso 1 1 calc R .
C38 C -0.2064(13) -0.1272(13) 1.3192(9) 0.034(6) Uani 1 1 d D .
H38A H -0.1595 -0.1687 1.3253 0.041 Uiso 1 1 calc R .
C39 C -0.3334(15) -0.0817(18) 1.2991(11) 0.058(8) Uani 1 1 d D .
H39A H -0.3746 -0.0909 1.2936 0.070 Uiso 1 1 calc R .
C40 C -0.3403(15) -0.0071(15) 1.2952(11) 0.052(7) Uani 1 1 d D .
H40A H -0.3859 0.0345 1.2851 0.063 Uiso 1 1 calc R .
C41 C -0.5523(16) 0.512(2) 1.1632(19) 0.121(9) Uani 1 1 d DU .
H41A H -0.5764 0.5444 1.1924 0.145 Uiso 1 1 calc R .
C42 C -0.5445(18) 0.538(2) 1.0857(19) 0.122(10) Uiso 1 1 d DU .
H42A H -0.5667 0.5905 1.0641 0.146 Uiso 1 1 calc R .
C43 C -0.5056(18) 0.490(2) 1.0408(15) 0.087(11) Uani 1 1 d DU .
C44 C -0.4856(19) 0.415(2) 1.0784(19) 0.096(11) Uiso 1 1 d D .
H44A H -0.4678 0.3791 1.0534 0.115 Uiso 1 1 calc R .
C45 C -0.491(2) 0.387(3) 1.156(2) 0.107(13) Uiso 1 1 d D .
H45A H -0.4706 0.3348 1.1796 0.128 Uiso 1 1 calc R .
C51 C 1.181(2) 0.4257(18) -0.0564(18) 0.077(10) Uani 1 1 d . .
H51A H 1.2252 0.3866 -0.0412 0.092 Uiso 1 1 calc R .
C52 C 1.1107(17) 0.4393(18) -0.0063(16) 0.065(9) Uani 1 1 d . .
H52A H 1.1073 0.4126 0.0433 0.078 Uiso 1 1 calc R .
C53 C 1.0397(15) 0.4949(17) -0.0277(12) 0.053(8) Uani 1 1 d . .
C54 C 1.0500(15) 0.5327(15) -0.1005(14) 0.046(7) Uani 1 1 d . .
H54A H 1.0053 0.5689 -0.1174 0.055 Uiso 1 1 calc R .
C55 C 1.124(2) 0.5181(16) -0.1484(15) 0.058(8) Uani 1 1 d . .
H55A H 1.1292 0.5465 -0.1979 0.070 Uiso 1 1 calc R .
C56 C 0.4563(18) -0.118(2) 0.4844(13) 0.061(9) Uani 1 1 d . .
H56A H 0.4109 -0.1255 0.4846 0.074 Uiso 1 1 calc R .
C57 C 0.4451(19) -0.0520(18) 0.4954(13) 0.059(8) Uani 1 1 d . .
H57A H 0.3923 -0.0178 0.5036 0.071 Uiso 1 1 calc R .
C58 C 0.5070(15) -0.0321(13) 0.4953(12) 0.038(6) Uani 1 1 d U .
C59 C 0.5821(16) -0.0902(16) 0.4797(12) 0.048(7) Uani 1 1 d U .
H59A H 0.6290 -0.0822 0.4757 0.058 Uiso 1 1 calc R .
C60 C 0.5918(15) -0.1556(17) 0.4700(12) 0.054(8) Uani 1 1 d . .
H60A H 0.6438 -0.1909 0.4608 0.065 Uiso 1 1 calc R .
C61 C -0.0735(16) 0.4701(18) 0.4141(17) 0.096(12) Uani 1 1 d D .
H61A H -0.0605 0.4477 0.3780 0.115 Uiso 1 1 calc R .
C62 C -0.006(2) 0.4731(19) 0.4267(15) 0.084(10) Uani 1 1 d DU .
H62A H 0.0471 0.4611 0.3962 0.101 Uiso 1 1 calc R .
C63 C -0.0275(14) 0.4960(16) 0.4905(15) 0.064(10) Uani 1 1 d D .
C64 C -0.1110(14) 0.5296(18) 0.5233(16) 0.087(10) Uani 1 1 d DU .
H64A H -0.1259 0.5560 0.5567 0.105 Uiso 1 1 calc R .
C65 C -0.1718(18) 0.5229(19) 0.5054(17) 0.084(10) Uani 1 1 d DU .
H65A H -0.2258 0.5374 0.5337 0.100 Uiso 1 1 calc R .
N1 N -0.3504(13) -0.1070(14) 1.1410(13) 0.056(6) Uani 1 1 d . .
N2 N -0.4819(15) 0.1673(16) 0.8351(13) 0.075(7) Uani 1 1 d U .
N3 N -0.0701(12) -0.3432(10) 1.2939(10) 0.038(5) Uani 1 1 d . .
N4 N 0.242(2) -0.3381(17) 1.3812(18) 0.145(13) Uiso 1 1 d D .
N5 N -0.2855(13) 0.3853(13) 1.1575(10) 0.050(6) Uani 1 1 d . .
N6 N 0.1097(12) 0.3110(12) 0.9164(9) 0.036(5) Uani 1 1 d . .
N7 N -0.2636(12) -0.1392(11) 1.3113(8) 0.035(5) Uani 1 1 d DU .
N8 N -0.3267(14) 0.2236(16) 1.3295(12) 0.062(7) Uani 1 1 d D .
N9 N -0.5207(16) 0.432(2) 1.1906(18) 0.107(8) Uani 1 1 d DU .
N11 N 1.1926(16) 0.4657(15) -0.1306(14) 0.067(7) Uani 1 1 d . .
N12 N 0.5264(15) -0.1708(17) 0.4734(12) 0.061(7) Uani 1 1 d . .
N13 N -0.1551(16) 0.4964(16) 0.4489(13) 0.088(10) Uani 1 1 d D .
O1W O -0.2257(13) -0.4166(12) 1.2828(11) 0.091(7) Uani 1 1 d . .
O2W O -0.3391(9) -0.3019(11) 1.2077(9) 0.065(6) Uani 1 1 d . .
O3W O -0.3558(18) -0.2987(17) 1.3582(13) 0.164(12) Uani 1 1 d U .
O5W O -0.3171(13) 0.4438(13) 1.3020(11) 0.097(8) Uani 1 1 d . .
O6W O -0.4267(18) 0.380(2) 1.4429(12) 0.163(14) Uani 1 1 d . .
O7W O -0.4603(15) 0.5422(15) 1.2437(13) 0.122(9) Uani 1 1 d . .
O8W O -0.535(2) 0.499(2) 1.388(2) 0.219(16) Uiso 1 1 d . .
O9W O -0.5329(16) 0.3351(15) 1.4057(11) 0.127(10) Uani 1 1 d . .
Cl1 Cl -0.1822(18) 0.3819(18) 1.3436(15) 0.186(11) Uiso 0.50 1 d P .
Cl2 Cl 0.455(2) -0.339(2) 1.305(2) 0.54(2) Uiso 1 1 d . .

loop_
_atom_site_aniso_label
_atom_site_aniso_U_11
_atom_site_aniso_U_22
_atom_site_aniso_U_33
_atom_site_aniso_U_23
_atom_site_aniso_U_13
_atom_site_aniso_U_12
W1 0.0624(8) 0.0753(10) 0.0478(7) 0.0138(7) -0.0141(6) -0.0400(8)
W2 0.0494(7) 0.0425(8) 0.0490(7) -0.0085(6) 0.0019(6) -0.0158(6)
W3 0.0419(7) 0.0496(8) 0.0571(7) -0.0130(6) -0.0016(6) -0.0156(6)
W4 0.0729(8) 0.0576(9) 0.0398(6) -0.0015(6) -0.0035(6) -0.0486(8)
W5 0.0797(9) 0.0639(10) 0.0922(10) 0.0039(8) -0.0423(8) -0.0461(8)
W6 0.0612(8) 0.0489(8) 0.0608(8) -0.0179(7) 0.0100(6) -0.0288(7)
W7 0.0587(7) 0.0490(8) 0.0468(7) -0.0220(6) -0.0067(6) -0.0166(7)
W8 0.0587(7) 0.0403(7) 0.0334(6) -0.0056(5) -0.0072(5) -0.0087(6)
W9 0.0483(7) 0.0427(8) 0.0429(6) -0.0133(6) -0.0155(5) 0.0066(6)
W10 0.0553(7) 0.0505(8) 0.0495(7) -0.0188(6) -0.0177(6) -0.0127(7)
W11 0.0413(6) 0.0690(9) 0.0461(7) -0.0240(6) -0.0229(5) -0.0040(6)
W12 0.0516(7) 0.0535(8) 0.0307(6) -0.0181(5) -0.0170(5) -0.0018(6)
W13 0.0397(6) 0.0567(8) 0.0304(6) -0.0160(5) -0.0036(5) -0.0073(6)
W14 0.0317(6) 0.0655(9) 0.0335(6) -0.0188(6) -0.0057(5) -0.0147(6)
W15 0.0373(6) 0.0416(7) 0.0443(6) -0.0102(6) -0.0137(5) 0.0010(6)
W16 0.0343(6) 0.0654(9) 0.0277(5) -0.0194(6) -0.0052(5) -0.0128(6)
W17 0.0430(6) 0.0512(8) 0.0344(6) -0.0017(5) -0.0132(5) -0.0159(6)
W18 0.0292(6) 0.0662(9) 0.0359(6) -0.0176(6) -0.0083(5) -0.0074(6)
Eu1 0.0363(7) 0.0377(8) 0.0309(7) -0.0079(6) -0.0025(5) -0.0186(6)
Eu2 0.0613(10) 0.0586(11) 0.0517(9) -0.0162(8) 0.0010(7) -0.0266(9)
P1 0.038(5) 0.040(6) 0.044(6) -0.006(5) -0.004(4) -0.027(5)
P2 0.026(3) 0.033(4) 0.026(3) -0.010(3) -0.009(3) 0.000(3)
O1 0.116(17) 0.099(18) 0.035(10) 0.015(11) -0.039(11) -0.054(15)
O2 0.058(13) 0.22(3) 0.077(14) -0.104(17) 0.032(11) -0.069(17)
O3 0.049(12) 0.17(3) 0.087(15) -0.068(17) 0.001(11) -0.032(15)
O4 0.067(6) 0.072(7) 0.087(7) 0.013(6) 0.003(6) -0.029(6)
O5 0.074(6) 0.077(7) 0.094(7) 0.019(6) -0.012(6) -0.034(6)
O6 0.089(16) 0.042(14) 0.16(2) 0.000(14) -0.064(15) -0.003(13)
O7 0.062(14) 0.20(3) 0.104(16) -0.092(18) 0.002(12) -0.065(17)
O8 0.089(15) 0.058(15) 0.083(14) -0.003(11) -0.036(12) -0.038(13)
O9 0.067(12) 0.053(13) 0.055(11) -0.016(10) -0.022(9) -0.021(11)
O10 0.062(13) 0.095(18) 0.067(13) 0.033(12) -0.016(10) -0.044(13)
O11 0.079(6) 0.059(6) 0.055(6) -0.013(6) -0.017(6) -0.016(6)
O12 0.084(6) 0.063(7) 0.081(6) 0.000(6) -0.023(6) -0.013(6)
O13 0.111(16) 0.059(14) 0.041(11) -0.007(10) -0.004(11) -0.042(13)
O14 0.074(13) 0.068(15) 0.069(12) -0.024(11) 0.017(10) -0.060(12)
O15 0.105(6) 0.060(6) 0.068(6) -0.011(6) -0.030(6) -0.036(6)
O16 0.105(16) 0.102(18) 0.069(13) -0.027(12) -0.025(11) -0.067(15)
O17 0.082(6) 0.063(7) 0.099(7) 0.008(6) -0.009(6) -0.028(6)
O18 0.102(16) 0.063(15) 0.053(12) -0.007(11) 0.018(11) -0.056(14)
O19 0.036(8) 0.036(8) 0.036(8) -0.011(3) -0.010(3) -0.012(3)
O19' 0.040(11) 0.047(12) 0.037(11) -0.011(8) -0.014(8) -0.019(9)
O20 0.041(8) 0.040(8) 0.041(8) -0.012(3) -0.011(3) -0.012(3)
O20' 0.040(11) 0.037(12) 0.035(11) -0.012(8) -0.005(8) -0.020(9)
O21 0.108(16) 0.070(15) 0.071(13) -0.053(12) -0.007(12) -0.030(14)
O22 0.056(11) 0.021(10) 0.041(10) -0.015(8) -0.001(8) -0.002(9)
O23 0.070(12) 0.058(13) 0.059(11) -0.023(10) -0.021(9) -0.027(11)
O24 0.035(9) 0.064(13) 0.047(10) -0.043(10) 0.001(8) -0.008(9)
O25 0.054(11) 0.051(12) 0.036(9) -0.023(9) 0.014(8) -0.030(10)
O26 0.059(12) 0.090(17) 0.056(12) -0.028(11) 0.000(9) -0.032(12)
O27 0.056(11) 0.029(10) 0.042(9) -0.018(8) -0.012(8) 0.007(9)
O28 0.040(4) 0.041(5) 0.041(4) -0.011(2) -0.012(2) -0.011(2)
O29 0.089(14) 0.055(13) 0.028(9) -0.006(9) -0.014(9) -0.031(12)
O30 0.056(12) 0.042(12) 0.071(12) -0.023(10) -0.018(10) 0.027(10)
O31 0.038(10) 0.052(13) 0.052(11) -0.017(9) -0.002(8) -0.007(9)
O32 0.028(9) 0.059(13) 0.035(9) -0.003(9) -0.016(7) 0.005(9)
O33 0.087(14) 0.046(13) 0.080(13) -0.025(11) -0.030(11) -0.028(12)
O34 0.054(10) 0.019(9) 0.030(8) 0.002(7) -0.011(7) -0.020(8)
O35 0.068(12) 0.028(11) 0.057(11) -0.031(9) -0.014(9) 0.005(9)
O36 0.070(12) 0.031(11) 0.047(10) -0.016(9) -0.020(9) -0.004(10)
O37 0.068(13) 0.088(17) 0.037(10) -0.018(10) -0.023(9) 0.001(12)
O38 0.057(12) 0.13(2) 0.068(13) -0.031(13) -0.030(10) -0.022(13)
O39 0.059(11) 0.063(14) 0.042(10) -0.011(9) -0.012(8) -0.028(11)
O40 0.036(9) 0.060(13) 0.037(9) -0.022(9) -0.002(7) -0.012(9)
O41 0.089(14) 0.052(13) 0.052(11) -0.020(10) -0.019(10) -0.013(12)
O42 0.039(9) 0.039(11) 0.032(9) -0.007(8) -0.010(7) 0.002(9)
O43 0.064(12) 0.104(18) 0.021(9) -0.020(10) 0.005(8) -0.021(12)
O44 0.027(9) 0.048(12) 0.042(10) -0.017(9) 0.011(7) -0.010(9)
O45 0.033(10) 0.079(15) 0.054(11) -0.040(10) -0.002(8) -0.002(10)
O46 0.030(9) 0.053(12) 0.033(9) -0.015(8) -0.005(7) 0.003(9)
O47 0.030(9) 0.075(13) 0.018(8) 0.004(8) -0.014(7) -0.025(9)
O48 0.047(10) 0.052(13) 0.051(11) 0.007(9) -0.032(9) -0.007(10)
O49 0.040(9) 0.055(12) 0.021(8) -0.017(8) -0.014(7) -0.002(9)
O50 0.043(10) 0.089(16) 0.049(11) -0.027(10) -0.003(8) -0.029(11)
O51 0.038(9) 0.051(12) 0.044(9) -0.005(8) -0.027(8) -0.018(9)
O52 0.019(8) 0.066(13) 0.036(9) -0.010(9) -0.004(7) 0.006(9)
O53 0.075(13) 0.044(13) 0.060(12) 0.001(10) -0.029(10) -0.018(11)
O54 0.045(10) 0.070(14) 0.038(10) -0.016(9) -0.005(8) -0.022(10)
O55 0.050(11) 0.089(16) 0.043(10) -0.030(10) -0.014(9) -0.004(11)
O56 0.035(9) 0.070(14) 0.054(11) -0.025(10) 0.002(8) -0.031(10)
O57 0.047(9) 0.021(9) 0.020(7) 0.007(7) -0.024(7) 0.000(8)
O58 0.039(9) 0.051(12) 0.035(9) -0.009(8) -0.015(7) -0.016(9)
O59 0.016(7) 0.039(10) 0.018(7) -0.007(7) 0.001(6) -0.002(7)
O71 0.091(15) 0.051(14) 0.068(13) 0.003(11) -0.001(12) -0.055(13)
O72 0.104(18) 0.13(2) 0.036(12) -0.018(14) 0.024(11) -0.061(19)
O78 0.094(15) 0.042(13) 0.080(14) -0.030(11) -0.014(11) -0.030(12)
O73 0.10(2) 0.11(2) 0.096(19) -0.016(16) -0.012(16) -0.037(19)
O60 0.045(9) 0.060(12) 0.020(8) -0.006(8) -0.012(7) -0.029(9)
O61 0.079(13) 0.045(13) 0.035(10) -0.003(9) -0.031(10) 0.010(11)
O62 0.050(12) 0.076(16) 0.074(14) -0.007(12) -0.029(10) 0.008(11)
O63 0.041(10) 0.046(12) 0.066(12) -0.024(10) -0.013(9) -0.016(9)
O65 0.025(9) 0.087(15) 0.040(10) -0.030(10) 0.003(8) -0.022(10)
O66 0.037(11) 0.079(16) 0.065(13) 0.005(11) 0.004(10) -0.020(11)
O67 0.058(11) 0.029(11) 0.069(12) -0.022(9) -0.022(9) -0.001(9)
O69 0.090(16) 0.19(3) 0.058(14) 0.023(15) -0.017(12) -0.094(19)
C1 0.053(18) 0.07(2) 0.07(2) -0.028(18) -0.039(16) 0.018(17)
C2 0.061(19) 0.10(3) 0.039(16) -0.013(17) -0.018(15) -0.03(2)
C3 0.059(11) 0.048(11) 0.043(10) -0.020(8) -0.010(8) -0.007(8)
C4 0.113(15) 0.091(15) 0.088(14) -0.032(9) -0.028(9) -0.019(9)
C5 0.120(16) 0.106(16) 0.092(15) -0.029(10) -0.037(10) -0.017(10)
C6 0.08(2) 0.043(19) 0.041(15) 0.000(14) -0.024(15) -0.035(17)
C7 0.110(11) 0.090(11) 0.076(10) -0.036(8) -0.028(8) -0.002(8)
C8 0.107(12) 0.089(12) 0.061(10) -0.032(10) -0.029(9) 0.013(10)
C9 0.07(2) 0.07(2) 0.08(2) -0.03(2) -0.026(18) 0.000(19)
C10 0.050(10) 0.043(11) 0.056(10) -0.021(8) -0.020(8) -0.010(8)
C11 0.033(16) 0.09(3) 0.053(18) -0.035(18) 0.023(14) -0.017(17)
C12 0.047(18) 0.08(3) 0.08(2) -0.041(19) 0.010(16) -0.038(18)
C13 0.11(3) 0.013(15) 0.044(17) 0.008(13) -0.023(17) -0.019(16)
C14 0.029(13) 0.053(18) 0.025(13) -0.010(12) -0.016(11) 0.009(13)
C15 0.052(10) 0.049(11) 0.043(10) -0.026(8) -0.018(8) -0.008(8)
C16 0.090(12) 0.102(12) 0.094(11) -0.039(9) -0.032(9) -0.039(10)
C17 0.08(2) 0.18(4) 0.056(19) -0.03(2) -0.012(17) -0.08(3)
C21 0.057(11) 0.060(12) 0.060(11) -0.015(8) -0.019(8) -0.009(8)
C22 0.07(2) 0.08(2) 0.037(16) -0.005(15) -0.016(15) -0.019(19)
C23 0.049(16) 0.041(17) 0.030(13) -0.016(12) -0.013(12) 0.009(14)
C24 0.059(17) 0.055(19) 0.043(15) 0.001(14) -0.041(14) -0.024(16)
C25 0.024(14) 0.12(3) 0.041(16) -0.018(17) -0.017(13) -0.003(17)
C26 0.035(9) 0.032(10) 0.027(8) -0.015(7) -0.011(7) -0.005(7)
C27 0.043(14) 0.026(15) 0.030(13) 0.017(11) -0.021(11) -0.020(12)
C28 0.033(6) 0.033(6) 0.033(6) -0.010(3) -0.010(2) -0.010(3)
C29 0.045(16) 0.05(2) 0.029(14) -0.019(14) -0.001(13) 0.007(15)
C30 0.079(19) 0.063(19) 0.025(13) -0.027(13) -0.017(13) -0.016(16)
C31 0.07(2) 0.07(2) 0.050(18) -0.018(18) -0.014(16) -0.02(2)
C32 0.045(17) 0.10(3) 0.038(16) -0.025(17) -0.026(13) 0.007(18)
C33 0.015(11) 0.049(17) 0.041(14) -0.019(13) 0.010(10) 0.007(12)
C34 0.038(15) 0.035(17) 0.049(16) 0.005(13) -0.010(12) -0.017(14)
C35 0.07(2) 0.05(2) 0.061(19) -0.022(16) -0.008(16) 0.004(17)
C36 0.036(6) 0.035(6) 0.036(6) -0.010(3) -0.010(2) -0.012(3)
C37 0.058(18) 0.043(19) 0.039(15) -0.023(14) 0.011(13) -0.003(16)
C38 0.036(14) 0.046(18) 0.018(11) -0.003(11) -0.020(10) -0.006(13)
C39 0.040(16) 0.07(2) 0.063(18) -0.028(17) -0.017(14) -0.008(17)
C40 0.053(17) 0.033(17) 0.063(18) -0.013(14) -0.034(14) 0.010(14)
C41 0.121(11) 0.120(12) 0.116(12) -0.030(9) -0.037(9) -0.035(10)
C43 0.086(13) 0.088(14) 0.083(13) -0.016(9) -0.030(9) -0.027(9)
C51 0.10(3) 0.05(2) 0.08(2) -0.011(19) -0.04(2) -0.02(2)
C52 0.060(19) 0.09(3) 0.061(19) -0.040(19) -0.042(17) 0.002(19)
C53 0.063(19) 0.07(2) 0.028(15) -0.013(15) -0.023(12) -0.014(18)
C54 0.041(16) 0.048(19) 0.060(18) -0.032(15) -0.014(14) -0.009(14)
C55 0.09(2) 0.04(2) 0.060(19) 0.015(15) -0.051(19) -0.035(19)
C56 0.050(19) 0.12(3) 0.037(16) -0.026(19) -0.008(14) -0.05(2)
C57 0.08(2) 0.07(2) 0.031(15) -0.003(15) -0.017(14) -0.04(2)
C58 0.035(9) 0.040(10) 0.025(9) 0.000(8) -0.006(7) -0.011(8)
C59 0.051(10) 0.045(11) 0.034(10) -0.010(8) -0.004(8) -0.012(8)
C60 0.031(15) 0.06(2) 0.031(14) 0.010(14) -0.012(12) 0.003(15)
C61 0.10(3) 0.07(3) 0.09(2) -0.04(2) 0.01(2) -0.01(2)
C62 0.085(13) 0.080(14) 0.092(14) -0.022(9) -0.024(9) -0.034(9)
C63 0.06(2) 0.044(18) 0.067(19) -0.033(15) 0.040(17) -0.032(17)
C64 0.088(10) 0.087(10) 0.087(10) -0.027(4) -0.024(3) -0.027(4)
C65 0.07(2) 0.09(3) 0.09(3) -0.06(2) 0.009(17) -0.02(2)
N1 0.044(14) 0.057(17) 0.067(16) -0.032(14) -0.014(12) -0.002(13)
N2 0.084(13) 0.080(13) 0.046(10) -0.034(10) -0.030(10) 0.015(11)
N3 0.060(14) 0.009(11) 0.039(12) -0.005(9) -0.021(11) -0.002(10)
N5 0.057(15) 0.059(16) 0.022(11) -0.014(11) -0.008(10) -0.008(13)
N6 0.048(13) 0.048(14) 0.024(10) -0.017(10) -0.003(10) -0.027(12)
N7 0.043(9) 0.031(9) 0.024(8) -0.018(7) -0.003(7) -0.002(7)
N8 0.081(18) 0.10(2) 0.040(14) -0.025(15) -0.006(13) -0.060(19)
N9 0.110(13) 0.113(14) 0.109(13) -0.026(12) -0.042(11) -0.040(12)
N11 0.067(18) 0.07(2) 0.074(19) -0.015(16) 0.002(16) -0.051(17)
N12 0.041(15) 0.09(2) 0.050(15) -0.033(15) 0.012(12) -0.028(17)
N13 0.07(2) 0.07(2) 0.052(17) -0.005(15) 0.022(15) -0.007(18)
O1W 0.111(17) 0.084(18) 0.108(16) 0.002(13) -0.064(14) -0.054(15)
O2W 0.033(10) 0.077(15) 0.074(13) -0.030(11) -0.007(9) -0.007(10)
O3W 0.23(3) 0.21(3) 0.113(18) -0.080(18) 0.065(18) -0.19(2)
O5W 0.110(18) 0.11(2) 0.098(16) -0.005(14) -0.055(14) -0.054(16)
O6W 0.21(3) 0.28(4) 0.090(18) -0.07(2) 0.014(18) -0.20(3)
O7W 0.13(2) 0.13(2) 0.13(2) -0.058(18) -0.058(17) -0.021(19)
O9W 0.19(3) 0.15(3) 0.073(15) -0.014(16) -0.003(16) -0.13(2)

loop_
_atom_type_symbol
_atom_type_description
_atom_type_scat_dispersion_real
_atom_type_scat_dispersion_imag
_atom_type_scat_source
C C 0.0033 0.0016 'International Tables Vol C Tables 4.2.6.8 and 6.1.1.4'
H H 0.0000 0.0000 'International Tables Vol C Tables 4.2.6.8 and 6.1.1.4'
Eu Eu -0.1578 3.6682 'International Tables Vol C Tables 4.2.6.8 and 6.1.1.4'
N N 0.0061 0.0033 'International Tables Vol C Tables 4.2.6.8 and 6.1.1.4'
O O 0.0106 0.0060 'International Tables Vol C Tables 4.2.6.8 and 6.1.1.4'
P P 0.1023 0.0942 'International Tables Vol C Tables 4.2.6.8 and 6.1.1.4'
W W -0.8490 6.8722 'International Tables Vol C Tables 4.2.6.8 and 6.1.1.4'
Cl Cl 0.1484 0.1585 'International Tables Vol C Tables 4.2.6.8 and 6.1.1.4'

loop_
_geom_angle_atom_site_label_1
_geom_angle_atom_site_label_2
_geom_angle_atom_site_label_3
_geom_angle
_geom_angle_site_symmetry_1
_geom_angle_site_symmetry_3
O1 W1 O5 100.8(9) . .
O1 W1 O4 99.7(10) . .
O5 W1 O4 87.9(9) . .
O1 W1 O2 99.9(9) . .
O5 W1 O2 159.2(9) . .
O4 W1 O2 91.4(10) . .
O1 W1 O3 101.5(10) . .
O5 W1 O3 86.6(9) . .
O4 W1 O3 158.7(9) . .
O2 W1 O3 86.5(8) . .
O1 W1 O19 154.2(10) . 2_557
O5 W1 O19 64.2(9) . 2_557
O4 W1 O19 60.7(9) . 2_557
O2 W1 O19 97.5(10) . 2_557
O3 W1 O19 98.5(10) . 2_557
O1 W1 O20' 154.2(10) . .
O5 W1 O20' 95.5(9) . .
O4 W1 O20' 100.7(10) . .
O2 W1 O20' 64.1(8) . .
O3 W1 O20' 59.4(9) . .
O19 W1 O20' 51.6(10) 2_557 .
O6 W2 O3 100.4(11) . .
O6 W2 O8 101.4(10) . .
O3 W2 O8 89.0(8) . .
O6 W2 O7 100.4(11) . .
O3 W2 O7 86.7(8) . .
O8 W2 O7 158.2(10) . .
O6 W2 O9 100.2(10) . .
O3 W2 O9 159.4(10) . .
O8 W2 O9 87.5(7) . .
O7 W2 O9 89.0(7) . .
O6 W2 O20' 157.7(11) . .
O3 W2 O20' 65.7(10) . .
O8 W2 O20' 95.9(9) . .
O7 W2 O20' 62.9(10) . .
O9 W2 O20' 94.5(9) . .
O6 W2 O20 160.8(11) . .
O3 W2 O20 92.7(11) . .
O8 W2 O20 64.5(9) . .
O7 W2 O20 94.3(11) . .
O9 W2 O20 67.5(9) . .
O20' W2 O20 41.5(9) . .
O10 W3 O12 104.4(10) . .
O10 W3 O13 95.6(10) . .
O12 W3 O13 160.0(8) . .
O10 W3 O11 101.4(8) . .
O12 W3 O11 87.4(8) . .
O13 W3 O11 88.7(8) . .
O10 W3 O8 99.6(9) . .
O12 W3 O8 89.2(8) . .
O13 W3 O8 87.4(7) . .
O11 W3 O8 158.9(8) . .
O10 W3 O19' 163.6(11) . 2_557
O12 W3 O19' 66.6(9) . 2_557
O13 W3 O19' 94.0(9) . 2_557
O11 W3 O19' 65.5(9) . 2_557
O8 W3 O19' 94.1(10) . 2_557
O10 W3 O20 154.8(11) . .
O12 W3 O20 94.4(9) . .
O13 W3 O20 66.6(9) . .
O11 W3 O20 96.0(9) . .
O8 W3 O20 63.5(9) . .
O19' W3 O20 41.4(10) 2_557 .
O14 W4 O7 99.0(10) . 2_557
O14 W4 O2 98.7(9) . 2_557
O7 W4 O2 86.3(8) 2_557 2_557
O14 W4 O11 99.9(8) . .
O7 W4 O11 160.8(9) 2_557 .
O2 W4 O11 87.9(9) 2_557 .
O14 W4 O15 99.6(8) . .
O7 W4 O15 90.1(8) 2_557 .
O2 W4 O15 161.7(9) 2_557 .
O11 W4 O15 89.7(8) . .
O14 W4 O20' 154.6(10) . 2_557
O7 W4 O20' 60.5(10) 2_557 2_557
O2 W4 O20' 67.0(8) 2_557 2_557
O11 W4 O20' 100.4(9) . 2_557
O15 W4 O20' 95.6(9) . 2_557
O14 W4 O19' 156.7(9) . 2_557
O7 W4 O19' 100.4(10) 2_557 2_557
O2 W4 O19' 95.3(10) 2_557 2_557
O11 W4 O19' 62.0(9) . 2_557
O15 W4 O19' 67.7(9) . 2_557
O20' W4 O19' 48.7(9) 2_557 2_557
O16 W5 O5 101.5(10) . .
O16 W5 O17 97.8(10) . .
O5 W5 O17 89.6(9) . .
O16 W5 O15 98.1(9) . .
O5 W5 O15 160.4(9) . .
O17 W5 O15 86.6(8) . .
O16 W5 O12 102.4(9) . .
O5 W5 O12 91.0(9) . .
O17 W5 O12 159.2(9) . .
O15 W5 O12 86.0(8) . .
O16 W5 O19 153.7(9) . 2_557
O5 W5 O19 65.8(9) . 2_557
O17 W5 O19 60.8(10) . 2_557
O15 W5 O19 95.7(9) . 2_557
O12 W5 O19 100.7(9) . 2_557
O16 W5 O19' 155.7(9) . 2_557
O5 W5 O19' 95.6(10) . 2_557
O17 W5 O19' 99.6(10) . 2_557
O15 W5 O19' 66.2(9) . 2_557
O12 W5 O19' 59.7(9) . 2_557
O19 W5 O19' 50.3(9) 2_557 2_557
O18 W6 O9 98.2(8) . 2_557
O18 W6 O4 100.9(9) . .
O9 W6 O4 160.9(9) 2_557 .
O18 W6 O13 102.0(9) . 2_557
O9 W6 O13 87.7(7) 2_557 2_557
O4 W6 O13 88.2(8) . 2_557
O18 W6 O17 99.5(10) . .
O9 W6 O17 89.9(8) 2_557 .
O4 W6 O17 87.2(8) . .
O13 W6 O17 158.5(9) 2_557 .
O18 W6 O19 156.6(10) . 2_557
O9 W6 O19 97.0(9) 2_557 2_557
O4 W6 O19 64.9(9) . 2_557
O13 W6 O19 96.2(9) 2_557 2_557
O17 W6 O19 62.9(10) . 2_557
O18 W6 O20 157.5(10) . 2_557
O9 W6 O20 65.0(9) 2_557 2_557
O4 W6 O20 96.5(10) . 2_557
O13 W6 O20 64.2(8) 2_557 2_557
O17 W6 O20 95.5(9) . 2_557
O19 W6 O20 45.7(10) 2_557 2_557
O21 W7 O25 102.4(8) . .
O21 W7 O24 100.8(8) . .
O25 W7 O24 85.5(6) . .
O21 W7 O23 102.3(9) . .
O25 W7 O23 155.1(7) . .
O24 W7 O23 86.8(7) . .
O21 W7 O22 102.7(8) . .
O25 W7 O22 90.1(6) . .
O24 W7 O22 156.5(6) . .
O23 W7 O22 87.6(7) . .
O21 W7 O57 172.8(8) . .
O25 W7 O57 82.8(6) . .
O24 W7 O57 84.5(5) . .
O23 W7 O57 72.9(6) . .
O22 W7 O57 72.0(6) . .
O26 W8 O22 99.3(8) . .
O26 W8 O29 101.6(8) . .
O22 W8 O29 87.9(7) . .
O26 W8 O28 102.5(7) . .
O22 W8 O28 158.3(6) . .
O29 W8 O28 88.1(7) . .
O26 W8 O27 101.4(8) . .
O22 W8 O27 89.2(7) . .
O29 W8 O27 156.9(6) . .
O28 W8 O27 86.1(7) . .
O26 W8 O57 172.0(7) . .
O22 W8 O57 74.2(6) . .
O29 W8 O57 73.9(6) . .
O28 W8 O57 84.1(6) . .
O27 W8 O57 83.3(6) . .
O30 W9 O31 100.9(7) . .
O30 W9 O23 101.6(9) . .
O31 W9 O23 88.4(7) . .
O30 W9 O32 100.1(8) . .
O31 W9 O32 85.5(7) . .
O23 W9 O32 158.3(7) . .
O30 W9 O29 101.5(8) . .
O31 W9 O29 157.5(7) . .
O23 W9 O29 89.0(7) . .
O32 W9 O29 88.7(7) . .
O30 W9 O57 171.9(7) . .
O31 W9 O57 85.6(6) . .
O23 W9 O57 73.6(6) . .
O32 W9 O57 85.2(6) . .
O29 W9 O57 72.2(6) . .
O33 W10 O34 102.2(7) . .
O33 W10 O37 103.3(9) . .
O34 W10 O37 89.2(6) . .
O33 W10 O36 100.2(8) . .
O34 W10 O36 86.1(6) . .
O37 W10 O36 156.4(8) . .
O33 W10 O35 101.6(7) . .
O34 W10 O35 156.2(6) . .
O37 W10 O35 86.8(7) . .
O36 W10 O35 88.3(7) . .
O33 W10 O58 172.7(7) . .
O34 W10 O58 83.2(5) . .
O37 W10 O58 71.5(7) . .
O36 W10 O58 85.0(6) . .
O35 W10 O58 73.2(6) . .
O38 W11 O37 101.6(9) . .
O38 W11 O40 100.7(7) . .
O37 W11 O40 88.7(7) . .
O38 W11 O32 100.9(9) . .
O37 W11 O32 157.5(7) . .
O40 W11 O32 85.5(7) . .
O38 W11 O39 101.8(7) . .
O37 W11 O39 86.9(7) . .
O40 W11 O39 157.6(6) . .
O32 W11 O39 90.1(7) . .
O38 W11 O58 173.4(8) . .
O37 W11 O58 73.4(7) . .
O40 W11 O58 83.7(5) . .
O32 W11 O58 84.3(6) . .
O39 W11 O58 74.0(6) . .
O41 W12 O35 98.9(8) . .
O41 W12 O39 99.0(8) . .
O35 W12 O39 86.5(7) . .
O41 W12 O28 102.9(7) . .
O35 W12 O28 158.2(6) . .
O39 W12 O28 90.5(7) . .
O41 W12 O42 102.0(7) . .
O35 W12 O42 91.1(7) . .
O39 W12 O42 158.9(6) . .
O28 W12 O42 84.0(6) . .
O41 W12 O58 170.1(7) . .
O35 W12 O58 74.5(6) . .
O39 W12 O58 73.6(6) . .
O28 W12 O58 83.9(6) . .
O42 W12 O58 85.6(5) . .
O43 W13 O27 101.0(8) . .
O43 W13 O42 101.0(7) . .
O27 W13 O42 85.8(7) . .
O43 W13 O44 101.2(8) . .
O27 W13 O44 157.7(6) . .
O42 W13 O44 90.2(7) . .
O43 W13 O56 101.1(7) . .
O27 W13 O56 87.9(7) . .
O42 W13 O56 157.8(6) . .
O44 W13 O56 87.7(7) . .
O43 W13 O59 173.6(7) . .
O27 W13 O59 82.6(6) . .
O42 W13 O59 84.4(5) . .
O44 W13 O59 75.2(5) . .
O56 W13 O59 73.6(5) . .
O45 W14 O25 101.1(8) . .
O45 W14 O47 101.1(6) . .
O25 W14 O47 84.3(6) . .
O45 W14 O46 101.4(8) . .
O25 W14 O46 157.5(6) . .
O47 W14 O46 90.3(7) . .
O45 W14 O56 102.2(7) . .
O25 W14 O56 88.4(7) . .
O47 W14 O56 156.5(6) . .
O46 W14 O56 87.9(7) . .
O45 W14 O59 173.9(6) . .
O25 W14 O59 82.8(6) . .
O47 W14 O59 83.8(5) . .
O46 W14 O59 74.8(6) . .
O56 W14 O59 73.1(5) . .
O48 W15 O36 102.6(7) . .
O48 W15 O46 99.1(7) . .
O36 W15 O46 158.3(7) . .
O48 W15 O49 102.8(7) . .
O36 W15 O49 87.6(6) . .
O46 W15 O49 87.7(6) . .
O48 W15 O44 99.3(7) . .
O36 W15 O44 89.6(7) . .
O46 W15 O44 86.8(6) . .
O49 W15 O44 157.7(7) . .
O48 W15 O59 169.7(6) . .
O36 W15 O59 84.7(6) . .
O46 W15 O59 73.8(6) . .
O49 W15 O59 84.5(5) . .
O44 W15 O59 73.2(5) . .
O50 W16 O24 100.1(8) . .
O50 W16 O51 101.3(7) . .
O24 W16 O51 158.5(6) . .
O50 W16 O52 99.4(7) . .
O24 W16 O52 89.1(7) . .
O51 W16 O52 89.8(7) . .
O50 W16 O47 102.4(6) . .
O24 W16 O47 85.4(6) . .
O51 W16 O47 87.7(7) . .
O52 W16 O47 158.2(6) . .
O50 W16 O60 172.4(6) . .
O24 W16 O60 85.0(6) . .
O51 W16 O60 74.0(5) . .
O52 W16 O60 74.9(6) . .
O47 W16 O60 83.6(5) . .
O53 W17 O34 103.3(7) . .
O53 W17 O49 101.1(8) . .
O34 W17 O49 86.3(6) . .
O53 W17 O51 100.9(7) . .
O34 W17 O51 155.8(6) . .
O49 W17 O51 87.9(6) . .
O53 W17 O54 101.6(8) . .
O34 W17 O54 88.9(6) . .
O49 W17 O54 157.2(7) . .
O51 W17 O54 87.4(6) . .
O53 W17 O60 171.1(7) . .
O34 W17 O60 83.3(5) . .
O49 W17 O60 85.0(6) . .
O51 W17 O60 72.7(5) . .
O54 W17 O60 72.3(6) . .
O55 W18 O54 101.1(8) . .
O55 W18 O40 103.8(7) . .
O54 W18 O40 90.2(7) . .
O55 W18 O52 98.0(7) . .
O54 W18 O52 87.9(7) . .
O40 W18 O52 158.0(6) . .
O55 W18 O31 101.2(8) . .
O54 W18 O31 157.6(6) . .
O40 W18 O31 85.3(7) . .
O52 W18 O31 88.3(7) . .
O55 W18 O60 170.8(6) . .
O54 W18 O60 74.2(6) . .
O40 W18 O60 84.2(5) . .
O52 W18 O60 74.2(5) . .
O31 W18 O60 83.5(6) . .
O61 Eu1 O63 148.9(6) . .
O61 Eu1 O65 94.2(6) . 2_557
O63 Eu1 O65 90.5(5) . 2_557
O61 Eu1 O67 78.4(6) . .
O63 Eu1 O67 81.1(6) . .
O65 Eu1 O67 147.4(6) 2_557 .
O61 Eu1 O3W 89.7(9) . .
O63 Eu1 O3W 105.4(9) . .
O65 Eu1 O3W 141.6(7) 2_557 .
O67 Eu1 O3W 70.6(7) . .
O61 Eu1 O14 77.4(7) . .
O63 Eu1 O14 74.5(6) . .
O65 Eu1 O14 73.5(6) 2_557 .
O67 Eu1 O14 73.9(6) . .
O3W Eu1 O14 144.0(7) . .
O61 Eu1 O2W 75.5(6) . .
O63 Eu1 O2W 133.8(6) . .
O65 Eu1 O2W 66.9(5) 2_557 .
O67 Eu1 O2W 138.4(6) . .
O3W Eu1 O2W 77.3(7) . .
O14 Eu1 O2W 129.4(6) . .
O61 Eu1 O1W 144.1(6) . .
O63 Eu1 O1W 67.0(6) . .
O65 Eu1 O1W 78.5(7) 2_557 .
O67 Eu1 O1W 125.1(6) . .
O3W Eu1 O1W 76.3(8) . .
O14 Eu1 O1W 131.6(7) . .
O2W Eu1 O1W 69.2(6) . .
O66 Eu2 O69 72.2(7) . .
O66 Eu2 O78 78.5(7) . .
O69 Eu2 O78 107.4(9) . .
O66 Eu2 O7W 75.0(8) . .
O69 Eu2 O7W 83.1(8) . .
O78 Eu2 O7W 146.8(8) . .
O66 Eu2 O8W 142.4(10) . .
O69 Eu2 O8W 97.4(11) . .
O78 Eu2 O8W 138.1(10) . .
O7W Eu2 O8W 67.8(11) . .
O66 Eu2 O6W 145.0(9) . .
O69 Eu2 O6W 138.0(7) . .
O78 Eu2 O6W 75.2(10) . .
O7W Eu2 O6W 118.2(9) . .
O8W Eu2 O6W 63.9(11) . .
O66 Eu2 O5W 79.3(7) . .
O69 Eu2 O5W 147.9(6) . .
O78 Eu2 O5W 80.5(7) . .
O7W Eu2 O5W 75.4(8) . .
O8W Eu2 O5W 96.1(10) . .
O6W Eu2 O5W 74.0(7) . .
O66 Eu2 O9W 123.8(7) . .
O69 Eu2 O9W 65.4(7) . .
O78 Eu2 O9W 80.8(8) . .
O7W Eu2 O9W 130.9(9) . .
O8W Eu2 O9W 79.7(11) . .
O6W Eu2 O9W 74.1(7) . .
O5W Eu2 O9W 146.1(7) . .
O20 P1 O20 180(2) 2_557 .
O20 P1 O19' 116.3(15) 2_557 2_557
O20 P1 O19' 63.7(15) . 2_557
O20 P1 O19' 63.7(15) 2_557 .
O20 P1 O19' 116.3(15) . .
O19' P1 O19' 180(2) 2_557 .
O20 P1 O20' 63.0(14) 2_557 2_557
O20 P1 O20' 117.0(14) . 2_557
O19' P1 O20' 74.9(14) 2_557 2_557
O19' P1 O20' 105.1(14) . 2_557
O20 P1 O20' 117.0(14) 2_557 .
O20 P1 O20' 63.0(14) . .
O19' P1 O20' 105.1(14) 2_557 .
O19' P1 O20' 74.9(14) . .
O20' P1 O20' 180.000(5) 2_557 .
O20 P1 O19 69.5(14) 2_557 2_557
O20 P1 O19 110.5(14) . 2_557
O19' P1 O19 75.3(13) 2_557 2_557
O19' P1 O19 104.7(13) . 2_557
O20' P1 O19 101.7(14) 2_557 2_557
O20' P1 O19 78.3(14) . 2_557
O20 P1 O19 110.5(14) 2_557 .
O20 P1 O19 69.5(14) . .
O19' P1 O19 104.7(13) 2_557 .
O19' P1 O19 75.3(13) . .
O20' P1 O19 78.3(14) 2_557 .
O20' P1 O19 101.7(14) . .
O19 P1 O19 180.000(3) 2_557 .
O59 P2 O60 110.8(7) . .
O59 P2 O58 111.0(8) . .
O60 P2 O58 108.2(8) . .
O59 P2 O57 107.4(8) . .
O60 P2 O57 109.9(8) . .
O58 P2 O57 109.5(8) . .
W4 O2 W1 136.7(10) 2_557 .
W2 O3 W1 138.5(12) . .
W6 O4 W1 135.8(11) . .
W5 O5 W1 135.4(12) . .
W4 O7 W2 137.9(14) 2_557 .
W2 O8 W3 137.6(11) . .
W6 O9 W2 136.0(10) 2_557 .
W4 O11 W3 135.3(9) . .
W3 O12 W5 137.5(11) . .
W3 O13 W6 137.9(9) . 2_557
W4 O14 Eu1 168.8(11) . .
W5 O15 W4 134.6(10) . .
W5 O17 W6 135.6(13) . .
P1 O19 W6 125.1(15) . 2_557
P1 O19 W5 117.9(13) . 2_557
W6 O19 W5 100.4(11) 2_557 2_557
P1 O19 W1 114.9(14) . 2_557
W6 O19 W1 98.5(10) 2_557 2_557
W5 O19 W1 94.6(10) 2_557 2_557
P1 O19' W3 130.0(17) . 2_557
P1 O19' W4 117.8(15) . 2_557
W3 O19' W4 96.7(10) 2_557 2_557
P1 O19' W5 116.5(13) . 2_557
W3 O19' W5 96.1(10) 2_557 2_557
W4 O19' W5 91.4(10) 2_557 2_557
P1 O20 W2 126.7(15) . .
P1 O20 W3 124.8(17) . .
W2 O20 W3 93.8(11) . .
P1 O20 W6 119.7(15) . 2_557
W2 O20 W6 91.3(11) . 2_557
W3 O20 W6 90.9(9) . 2_557
P1 O20' W2 128.7(15) . .
P1 O20' W4 118.6(15) . 2_557
W2 O20' W4 98.5(11) . 2_557
P1 O20' W1 115.2(14) . .
W2 O20' W1 96.0(11) . .
W4 O20' W1 92.1(9) 2_557 .
W8 O22 W7 121.9(8) . .
W9 O23 W7 122.4(9) . .
W16 O24 W7 150.9(8) . .
W14 O25 W7 153.6(8) . .
W13 O27 W8 151.7(10) . .
W8 O28 W12 152.4(8) . .
W8 O29 W9 122.2(8) . .
W9 O31 W18 152.0(10) . .
W9 O32 W11 151.6(8) . .
W17 O34 W10 152.9(8) . .
W12 O35 W10 121.4(8) . .
W15 O36 W10 150.3(9) . .
W11 O37 W10 123.6(10) . .
W12 O39 W11 121.0(8) . .
W18 O40 W11 152.3(9) . .
W13 O42 W12 152.8(9) . .
W13 O44 W15 121.6(7) . .
W14 O46 W15 121.5(7) . .
W14 O47 W16 153.7(8) . .
W17 O49 W15 149.9(7) . .
W16 O51 W17 122.1(7) . .
W16 O52 W18 119.6(8) . .
W18 O54 W17 122.3(8) . .
W13 O56 W14 122.4(7) . .
P2 O57 W8 125.3(8) . .
P2 O57 W9 122.8(8) . .
W8 O57 W9 91.7(4) . .
P2 O57 W7 124.3(7) . .
W8 O57 W7 91.9(5) . .
W9 O57 W7 91.1(5) . .
P2 O58 W11 126.2(9) . .
P2 O58 W10 124.1(8) . .
W11 O58 W10 91.5(5) . .
P2 O58 W12 122.8(8) . .
W11 O58 W12 91.4(5) . .
W10 O58 W12 90.8(5) . .
P2 O59 W14 125.5(8) . .
P2 O59 W13 126.2(7) . .
W14 O59 W13 90.8(4) . .
P2 O59 W15 123.6(8) . .
W14 O59 W15 89.9(4) . .
W13 O59 W15 90.0(4) . .
N8 O78 Eu2 135.5(17) . .
P2 O60 W16 124.3(8) . .
P2 O60 W18 125.2(8) . .
W16 O60 W18 91.3(5) . .
P2 O60 W17 123.7(9) . .
W16 O60 W17 91.2(4) . .
W18 O60 W17 91.2(5) . .
N1 O61 Eu1 143.7(15) . .
N3 O63 Eu1 137.7(13) . .
N6 O65 Eu1 131.5(12) . 2_557
N5 O66 Eu2 142.1(15) . .
N7 O67 Eu1 135.4(13) . .
N9 O69 Eu2 131.9(14) . .
C2 C1 N1 123(3) . .
C2 C1 H1A 118.6 . .
N1 C1 H1A 118.6 . .
C1 C2 C3 123(3) . .
C1 C2 H2A 118.5 . .
C3 C2 H2A 118.5 . .
C2 C3 C4 116(3) . .
C2 C3 C6 127(3) . .
C4 C3 C6 116(3) . .
C3 C4 C5 114(3) . .
C3 C4 H4A 123.2 . .
C5 C4 H4A 123.2 . .
N1 C5 C4 125(4) . .
N1 C5 H5A 117.3 . .
C4 C5 H5A 117.3 . .
C10 C6 C7 110(2) . .
C10 C6 C3 127(3) . .
C7 C6 C3 123(3) . .
C8 C7 C6 127(3) . .
C8 C7 H7A 116.4 . .
C6 C7 H7A 116.4 . .
N2 C8 C7 114(3) . .
N2 C8 H8A 123.1 . .
C7 C8 H8A 123.1 . .
N2 C9 C10 118(3) . .
N2 C9 H9A 120.9 . .
C10 C9 H9A 120.9 . .
C6 C10 C9 122(3) . .
C6 C10 H10A 118.8 . .
C9 C10 H10A 118.8 . .
N3 C11 C12 118(3) . .
N3 C11 H11A 121.1 . .
C12 C11 H11A 121.1 . .
C11 C12 C13 121(2) . .
C11 C12 H12A 119.6 . .
C13 C12 H12A 119.6 . .
C14 C13 C16 126(3) . .
C14 C13 C12 116(3) . .
C16 C13 C12 117(3) . .
C13 C14 C15 121(2) . .
C13 C14 H14A 119.6 . .
C15 C14 H14A 119.6 . .
N3 C15 C14 123(2) . .
N3 C15 H15A 118.7 . .
C14 C15 H15A 118.7 . .
C20 C16 C17 113(3) . .
C20 C16 C13 125(3) . .
C17 C16 C13 123(3) . .
C18 C17 C16 131(4) . .
C18 C17 H17A 114.6 . .
C16 C17 H17A 114.6 . .
C17 C18 N4 114(4) . .
C17 C18 H18A 123.1 . .
N4 C18 H18A 123.1 . .
C20 C19 N4 111(4) . .
C20 C19 H19A 124.6 . .
N4 C19 H19A 124.6 . .
C16 C20 C19 128(4) . .
C16 C20 H20A 116.2 . .
C19 C20 H20A 116.2 . .
C22 C21 N5 124(3) . .
C22 C21 H21A 117.8 . .
N5 C21 H21A 117.8 . .
C21 C22 C23 119(2) . .
C21 C22 H22A 120.4 . .
C23 C22 H22A 120.4 . .
C24 C23 C26 125(2) . .
C24 C23 C22 113(2) . .
C26 C23 C22 121(2) . .
C25 C24 C23 124(2) . .
C25 C24 H24A 118.2 . .
C23 C24 H24A 118.2 . .
N5 C25 C24 119(2) . .
N5 C25 H25A 120.3 . .
C24 C25 H25A 120.3 . .
C27 C26 C30 112(2) . .
C27 C26 C23 124(2) . .
C30 C26 C23 124(2) . .
C26 C27 C28 126(2) . .
C26 C27 H27A 116.8 . .
C28 C27 H27A 116.8 . .
N6 C28 C27 115(2) . .
N6 C28 H28A 122.7 . .
C27 C28 H28A 122.7 . .
C30 C29 N6 116(2) . .
C30 C29 H29A 122.2 . .
N6 C29 H29A 122.2 . .
C29 C30 C26 128(3) . .
C29 C30 H30A 116.2 . .
C26 C30 H30A 116.2 . .
N8 C31 C32 120(3) . .
N8 C31 H31A 120.0 . .
C32 C31 H31A 120.0 . .
C31 C32 C33 124(2) . .
C31 C32 H32A 118.1 . .
C33 C32 H32A 118.1 . .
C34 C33 C32 113(2) . .
C34 C33 C36 124(2) . .
C32 C33 C36 123(2) . .
C33 C34 C35 123(2) . .
C33 C34 H34A 118.6 . .
C35 C34 H34A 118.6 . .
N8 C35 C34 120(3) . .
N8 C35 H35A 119.8 . .
C34 C35 H35A 119.8 . .
C37 C36 C40 121(2) . .
C37 C36 C33 119(2) . .
C40 C36 C33 120(2) . .
C36 C37 C38 115(2) . .
C36 C37 H37A 122.6 . .
C38 C37 H37A 122.6 . .
N7 C38 C37 126(2) . .
N7 C38 H38A 117.2 . .
C37 C38 H38A 117.2 . .
N7 C39 C40 117(2) . .
N7 C39 H39A 121.6 . .
C40 C39 H39A 121.6 . .
C36 C40 C39 120(2) . .
C36 C40 H40A 120.1 . .
C39 C40 H40A 120.1 . .
N9 C41 C42 114(4) . .
N9 C41 H41A 123.2 . .
C42 C41 H41A 123.2 . .
C43 C42 C41 124(4) . .
C43 C42 H42A 118.1 . .
C41 C42 H42A 118.1 . .
C44 C43 C42 114(3) . .
C44 C43 C43 117(4) . 2_467
C42 C43 C43 129(4) . 2_467
C43 C44 C45 123(4) . .
C43 C44 H44A 118.7 . .
C45 C44 H44A 118.7 . .
N9 C45 C44 119(4) . .
N9 C45 H45A 120.4 . .
C44 C45 H45A 120.4 . .
C52 C51 N11 124(3) . .
C52 C51 H51A 118.0 . .
N11 C51 H51A 118.0 . .
C51 C52 C53 120(3) . .
C51 C52 H52A 120.0 . .
C53 C52 H52A 120.0 . .
C54 C53 C52 117(2) . .
C54 C53 C53 124(3) . 2_765
C52 C53 C53 120(3) . 2_765
C55 C54 C53 120(3) . .
C55 C54 H54A 119.9 . .
C53 C54 H54A 119.9 . .
C54 C55 N11 125(3) . .
C54 C55 H55A 117.4 . .
N11 C55 H55A 117.4 . .
N12 C56 C57 124(3) . .
N12 C56 H56A 118.0 . .
C57 C56 H56A 118.0 . .
C56 C57 C58 124(3) . .
C56 C57 H57A 117.8 . .
C58 C57 H57A 117.8 . .
C58 C58 C57 122(3) 2_656 .
C58 C58 C59 129(3) 2_656 .
C57 C58 C59 109(2) . .
C60 C59 C58 126(3) . .
C60 C59 H59A 117.0 . .
C58 C59 H59A 117.0 . .
C59 C60 N12 121(3) . .
C59 C60 H60A 119.7 . .
N12 C60 H60A 119.7 . .
N13 C61 C62 128(3) . .
N13 C61 H61A 116.2 . .
C62 C61 H61A 116.2 . .
C61 C62 C63 114(3) . .
C61 C62 H62A 123.0 . .
C63 C62 H62A 123.0 . .
C63 C63 C64 117(3) 2_566 .
C63 C63 C62 122(3) 2_566 .
C64 C63 C62 119(3) . .
C65 C64 C63 120(3) . .
C65 C64 H64A 120.1 . .
C63 C64 H64A 120.1 . .
N13 C65 C64 123(3) . .
N13 C65 H65A 118.4 . .
C64 C65 H65A 118.4 . .
C5 N1 O61 122(3) . .
C5 N1 C1 114(3) . .
O61 N1 C1 124(2) . .
C9 N2 C8 128(3) . .
C9 N2 O62 120(3) . .
C8 N2 O62 112(2) . .
C15 N3 O63 123(2) . .
C15 N3 C11 122(2) . .
O63 N3 C11 115(2) . .
C18 N4 C19 124(4) . .
C18 N4 O64 120(4) . .
C19 N4 O64 116(3) . .
C25 N5 C21 119(2) . .
C25 N5 O66 121.7(19) . .
C21 N5 O66 119(2) . .
O65 N6 C28 117.2(19) . .
O65 N6 C29 118.7(18) . .
C28 N6 C29 123.9(19) . .
C38 N7 O67 119(2) . .
C38 N7 C39 122(2) . .
O67 N7 C39 119(2) . .
O78 N8 C35 124(3) . .
O78 N8 C31 116(2) . .
C35 N8 C31 120(3) . .
C45 N9 C41 126(4) . .
C45 N9 O69 123(4) . .
C41 N9 O69 111(3) . .
C55 N11 O71 122(3) . .
C55 N11 C51 114(3) . .
O71 N11 C51 124(3) . .
C56 N12 O72 124(3) . .
C56 N12 C60 116(3) . .
O72 N12 C60 119(3) . .
C65 N13 C61 115(3) . .
C65 N13 O73 126(2) . .
C61 N13 O73 119(3) . .

loop_
_geom_bond_atom_site_label_1
_geom_bond_atom_site_label_2
_geom_bond_distance
_geom_bond_site_symmetry_2
W1 O1 1.659(15) .
W1 O5 1.909(19) .
W1 O4 1.92(2) .
W1 O2 1.918(18) .
W1 O3 1.93(2) .
W1 O19 2.42(3) 2_557
W1 O20' 2.50(3) .
W2 O6 1.64(2) .
W2 O3 1.85(2) .
W2 O8 1.875(17) .
W2 O7 1.914(17) .
W2 O9 1.921(15) .
W2 O20' 2.26(3) .
W2 O20 2.40(3) .
W3 O10 1.654(18) .
W3 O12 1.82(2) .
W3 O13 1.894(18) .
W3 O11 1.900(18) .
W3 O8 1.907(18) .
W3 O19' 2.25(3) 2_557
W3 O20 2.43(3) .
W4 O14 1.690(15) .
W4 O7 1.86(2) 2_557
W4 O2 1.875(18) 2_557
W4 O11 1.877(19) .
W4 O15 1.910(18) .
W4 O20' 2.40(3) 2_557
W4 O19' 2.42(3) 2_557
W5 O16 1.670(16) .
W5 O5 1.884(18) .
W5 O17 1.89(2) .
W5 O15 1.906(18) .
W5 O12 1.96(2) .
W5 O19 2.36(3) 2_557
W5 O19' 2.49(3) 2_557
W6 O18 1.645(19) .
W6 O9 1.885(16) 2_557
W6 O4 1.89(2) .
W6 O13 1.897(19) 2_557
W6 O17 1.92(2) .
W6 O19 2.23(3) 2_557
W6 O20 2.53(3) 2_557
W7 O21 1.677(17) .
W7 O25 1.911(17) .
W7 O24 1.927(15) .
W7 O23 1.934(17) .
W7 O22 1.951(14) .
W7 O57 2.349(14) .
W8 O26 1.716(17) .
W8 O22 1.877(15) .
W8 O29 1.885(18) .
W8 O28 1.896(15) .
W8 O27 1.917(15) .
W8 O57 2.309(13) .
W9 O30 1.699(16) .
W9 O31 1.866(15) .
W9 O23 1.892(15) .
W9 O32 1.899(18) .
W9 O29 1.934(15) .
W9 O57 2.348(14) .
W10 O33 1.683(17) .
W10 O34 1.907(13) .
W10 O37 1.919(17) .
W10 O36 1.919(16) .
W10 O35 1.969(16) .
W10 O58 2.348(16) .
W11 O38 1.721(16) .
W11 O37 1.87(2) .
W11 O40 1.906(14) .
W11 O32 1.922(18) .
W11 O39 1.945(15) .
W11 O58 2.308(14) .
W12 O41 1.728(16) .
W12 O35 1.876(16) .
W12 O39 1.894(16) .
W12 O28 1.913(16) .
W12 O42 1.918(15) .
W12 O58 2.360(14) .
W13 O43 1.670(15) .
W13 O27 1.870(15) .
W13 O42 1.886(15) .
W13 O44 1.887(16) .
W13 O56 1.888(15) .
W13 O59 2.346(12) .
W14 O45 1.688(16) .
W14 O25 1.881(17) .
W14 O47 1.887(13) .
W14 O46 1.915(17) .
W14 O56 1.922(14) .
W14 O59 2.345(13) .
W15 O48 1.719(17) .
W15 O36 1.897(16) .
W15 O46 1.917(16) .
W15 O49 1.921(13) .
W15 O44 1.946(13) .
W15 O59 2.387(14) .
W16 O50 1.694(16) .
W16 O24 1.886(17) .
W16 O51 1.897(16) .
W16 O52 1.911(14) .
W16 O47 1.912(13) .
W16 O60 2.331(13) .
W17 O53 1.686(16) .
W17 O34 1.903(14) .
W17 O49 1.904(14) .
W17 O51 1.933(14) .
W17 O54 1.951(16) .
W17 O60 2.361(15) .
W18 O55 1.665(16) .
W18 O54 1.877(18) .
W18 O40 1.896(15) .
W18 O52 1.949(16) .
W18 O31 1.951(16) .
W18 O60 2.334(14) .
Eu1 O61 2.261(17) .
Eu1 O63 2.346(16) .
Eu1 O65 2.379(14) 2_557
Eu1 O67 2.379(16) .
Eu1 O3W 2.42(2) .
Eu1 O14 2.438(15) .
Eu1 O2W 2.446(17) .
Eu1 O1W 2.47(2) .
Eu2 O66 2.296(18) .
Eu2 O69 2.31(2) .
Eu2 O78 2.35(2) .
Eu2 O7W 2.39(3) .
Eu2 O8W 2.41(4) .
Eu2 O6W 2.43(2) .
Eu2 O5W 2.445(19) .
Eu2 O9W 2.506(19) .
P1 O20 1.52(3) 2_557
P1 O20 1.52(3) .
P1 O19' 1.63(3) 2_557
P1 O19' 1.63(3) .
P1 O20' 1.64(3) 2_557
P1 O20' 1.64(3) .
P1 O19 1.75(3) 2_557
P1 O19 1.75(3) .
P2 O59 1.578(13) .
P2 O60 1.627(13) .
P2 O58 1.632(15) .
P2 O57 1.633(15) .
O2 W4 1.875(18) 2_557
O7 W4 1.86(2) 2_557
O9 W6 1.885(16) 2_557
O13 W6 1.897(19) 2_557
O19 W6 2.23(3) 2_557
O19 W5 2.36(3) 2_557
O19 W1 2.42(3) 2_557
O19' W3 2.25(3) 2_557
O19' W4 2.42(3) 2_557
O19' W5 2.49(3) 2_557
O20 W6 2.53(3) 2_557
O20' W4 2.40(3) 2_557
O71 N11 1.35(3) .
O72 N12 1.34(3) .
O78 N8 1.29(3) .
O73 N13 1.38(3) .
O61 N1 1.32(2) .
O62 N2 1.31(3) .
O63 N3 1.32(2) .
O64 N4 1.46(4) .
O65 N6 1.35(2) .
O65 Eu1 2.379(14) 2_557
O66 N5 1.35(2) .
O67 N7 1.31(2) .
O69 N9 1.44(3) .
C1 C2 1.33(3) .
C1 N1 1.36(3) .
C1 H1A 0.9300 .
C2 C3 1.36(4) .
C2 H2A 0.9300 .
C3 C4 1.40(4) .
C3 C6 1.45(3) .
C4 C5 1.43(4) .
C4 H4A 0.9300 .
C5 N1 1.30(4) .
C5 H5A 0.9300 .
C6 C10 1.38(3) .
C6 C7 1.41(3) .
C7 C8 1.34(4) .
C7 H7A 0.9300 .
C8 N2 1.28(4) .
C8 H8A 0.9300 .
C9 N2 1.23(3) .
C9 C10 1.40(3) .
C9 H9A 0.9300 .
C10 H10A 0.9300 .
C11 N3 1.36(3) .
C11 C12 1.39(3) .
C11 H11A 0.9300 .
C12 C13 1.46(3) .
C12 H12A 0.9300 .
C13 C14 1.33(3) .
C13 C16 1.46(4) .
C14 C15 1.40(3) .
C14 H14A 0.9300 .
C15 N3 1.28(3) .
C15 H15A 0.9300 .
C16 C20 1.29(4) .
C16 C17 1.35(4) .
C17 C18 1.22(4) .
C17 H17A 0.9300 .
C18 N4 1.383(19) .
C18 H18A 0.9300 .
C19 C20 1.379(19) .
C19 N4 1.391(19) .
C19 H19A 0.9300 .
C20 H20A 0.9300 .
C21 C22 1.33(3) .
C21 N5 1.35(3) .
C21 H21A 0.9300 .
C22 C23 1.44(3) .
C22 H22A 0.9300 .
C23 C24 1.39(3) .
C23 C26 1.43(3) .
C24 C25 1.38(3) .
C24 H24A 0.9300 .
C25 N5 1.30(3) .
C25 H25A 0.9300 .
C26 C27 1.37(3) .
C26 C30 1.38(3) .
C27 C28 1.40(3) .
C27 H27A 0.9300 .
C28 N6 1.35(2) .
C28 H28A 0.9300 .
C29 C30 1.33(3) .
C29 N6 1.38(3) .
C29 H29A 0.9300 .
C30 H30A 0.9300 .
C31 N8 1.355(18) .
C31 C32 1.414(18) .
C31 H31A 0.9300 .
C32 C33 1.422(17) .
C32 H32A 0.9300 .
C33 C34 1.421(17) .
C33 C36 1.43(3) .
C34 C35 1.426(18) .
C34 H34A 0.9300 .
C35 N8 1.354(17) .
C35 H35A 0.9300 .
C36 C37 1.390(17) .
C36 C40 1.40(3) .
C37 C38 1.392(17) .
C37 H37A 0.9300 .
C38 N7 1.29(2) .
C38 H38A 0.9300 .
C39 N7 1.36(3) .
C39 C40 1.42(3) .
C39 H39A 0.9300 .
C40 H40A 0.9300 .
C41 N9 1.383(19) .
C41 C42 1.431(19) .
C41 H41A 0.9300 .
C42 C43 1.389(19) .
C42 H42A 0.9300 .
C43 C44 1.34(4) .
C43 C43 1.51(5) 2_467
C44 C45 1.45(4) .
C44 H44A 0.9300 .
C45 N9 1.19(4) .
C45 H45A 0.9300 .
C51 C52 1.30(4) .
C51 N11 1.38(3) .
C51 H51A 0.9300 .
C52 C53 1.42(3) .
C52 H52A 0.9300 .
C53 C54 1.35(3) .
C53 C53 1.46(5) 2_765
C54 C55 1.34(3) .
C54 H54A 0.9300 .
C55 N11 1.34(3) .
C55 H55A 0.9300 .
C56 N12 1.30(4) .
C56 C57 1.35(4) .
C56 H56A 0.9300 .
C57 C58 1.39(3) .
C57 H57A 0.9300 .
C58 C58 1.28(5) 2_656
C58 C59 1.41(3) .
C59 C60 1.34(3) .
C59 H59A 0.9300 .
C60 N12 1.36(3) .
C60 H60A 0.9300 .
C61 N13 1.372(18) .
C61 C62 1.429(18) .
C61 H61A 0.9300 .
C62 C63 1.430(18) .
C62 H62A 0.9300 .
C63 C63 1.34(5) 2_566
C63 C64 1.413(18) .
C64 C65 1.411(18) .
C64 H64A 0.9300 .
C65 N13 1.358(18) .
C65 H65A 0.9300 .
